data_7702517
loop_
_publ_author_name
'Yang, Guang'
'Zhu, Huai-Gang'
'Liang, Bing-Hua'
'Chen, Xiao-Ming'

_publ_section_title
;
 Syntheses and crystal structures of four metal--organic co-ordination
 networks constructed from cadmium(II) thiocyanate and nicotinic acid
 derivatives with hydrogen bonds
;
_journal_issue 5
_journal_name_full 'Journal of the Chemical Society, Dalton Transactions'
_journal_page_first 580
_journal_paper_doi 10.1039/b009129o
_journal_year 2001
_chemical_formula_sum 'C20 H15 Cd N5 O6 S2'
_chemical_formula_weight 597.89
_space_group_IT_number 2
_space_group_name_Hall '-P 1'
_space_group_name_H-M_alt 'P -1'
_symmetry_cell_setting triclinic
_symmetry_space_group_name_H-M 'P -1'
_atom_sites_solution_hydrogens geom
_atom_sites_solution_primary direct
_atom_sites_solution_secondary difmap
_audit_creation_method SHELXL-97
_cell_angle_alpha 109.05(5)
_cell_angle_beta 102.49(5)
_cell_angle_gamma 94.14(5)
_cell_formula_units_Z 2
_cell_length_a 7.305(5)
_cell_length_b 11.625(5)
_cell_length_c 14.837(5)
_cell_measurement_reflns_used 25
_cell_measurement_temperature 293(2)
_cell_measurement_theta_max 15
_cell_measurement_theta_min 7.5
_cell_volume 1148.8(11)
_computing_cell_refinement 'SHELXTL-Plus (Sheldrick, 1990)'
_computing_data_collection 'SHELXTL-Plus (Sheldrick, 1990)'
_computing_data_reduction 'SHELXL-97 (Sheldrick, 1997)'
_computing_molecular_graphics 'SHELXTL Version 5 (Sheldrick, 1997)'
_computing_publication_material 'SHELXL-97 (Sheldrick, 1997)'
_computing_structure_refinement 'SHELXL-97 (Sheldrick, 1997)'
_computing_structure_solution 'SHELXS-97 (Sheldrick, 1990)'
_diffrn_ambient_temperature 293(2)
_diffrn_measured_fraction_theta_full 0.922
_diffrn_measured_fraction_theta_max 0.922
_diffrn_measurement_device_type R3m
_diffrn_measurement_method /w-scan
_diffrn_radiation_monochromator graphite
_diffrn_radiation_source 'fine-focus sealed tube'
_diffrn_radiation_type MoK\a
_diffrn_radiation_wavelength 0.71073
_diffrn_reflns_av_R_equivalents 0.0085
_diffrn_reflns_av_sigmaI/netI 0.0394
_diffrn_reflns_limit_h_max 9
_diffrn_reflns_limit_h_min 0
_diffrn_reflns_limit_k_max 16
_diffrn_reflns_limit_k_min -16
_diffrn_reflns_limit_l_max 19
_diffrn_reflns_limit_l_min -20
_diffrn_reflns_number 6165
_diffrn_reflns_theta_full 29.94
_diffrn_reflns_theta_max 29.94
_diffrn_reflns_theta_min 2.78
_diffrn_standards_interval_count 200
_diffrn_standards_number 2
_exptl_absorpt_coefficient_mu 1.180
_exptl_absorpt_correction_T_max 0.923
_exptl_absorpt_correction_T_min 0.787
_exptl_absorpt_correction_type empirical
_exptl_crystal_colour colourless
_exptl_crystal_density_diffrn 1.728
_exptl_crystal_density_method 'not measured'
_exptl_crystal_description blocks
_exptl_crystal_F_000 596
_exptl_crystal_size_max 0.41
_exptl_crystal_size_mid 0.35
_exptl_crystal_size_min 0.30
_refine_diff_density_max 0.656
_refine_diff_density_min -0.450
_refine_diff_density_rms 0.076
_refine_ls_extinction_method none
_refine_ls_goodness_of_fit_ref 1.012
_refine_ls_hydrogen_treatment mixed
_refine_ls_matrix_type full
_refine_ls_number_parameters 310
_refine_ls_number_reflns 6147
_refine_ls_number_restraints 0
_refine_ls_restrained_S_all 1.012
_refine_ls_R_factor_all 0.0607
_refine_ls_R_factor_gt 0.0362
_refine_ls_shift/su_max 0.001
_refine_ls_shift/su_mean 0.000
_refine_ls_structure_factor_coef Fsqd
_refine_ls_weighting_details 'w=1/[\s^2^(Fo^2^)+(0.0370P)^2^+0.4358P] where P=(Fo^2^+2Fc^2^)/3'
_refine_ls_weighting_scheme calc
_refine_ls_wR_factor_gt 0.0757
_refine_ls_wR_factor_ref 0.0839
_reflns_number_gt 4473
_reflns_number_total 6147
_reflns_threshold_expression >2sigma(I)
_cod_data_source_file b009129o.txt
_cod_data_source_block Complex_1
_cod_depositor_comments
;
The following automatic conversions were performed:

data item '_exptl_absorpt_correction_type' value 'Empirical' was
changed to 'empirical' in accordance with the
/home/saulius/struct/COD-crude-data/automatic-downloads/DataCite-retrospective/RSC/depositions/lib/dictionaries/cif_core.dic
dictionary named 'cif_core.dic' version 2.4.2 last updated on
2011-04-26.

data item '_symmetry_cell_setting' value 'Triclinic' was changed to
'triclinic' in accordance with the
/home/saulius/struct/COD-crude-data/automatic-downloads/DataCite-retrospective/RSC/depositions/lib/dictionaries/cif_core.dic
dictionary named 'cif_core.dic' version 2.4.2 last updated on
2011-04-26.

data item '_refine_ls_weighting_scheme' value 'calc
w=1/[\s^2^(Fo^2^)+(0.0370P)^2^+0.4358P] where P=(Fo^2^+2Fc^2^)/3' was
changed to 'calc'. A new data item '_refine_ls_weighting_details' was
created with the value set to
'w=1/[\s^2^(Fo^2^)+(0.0370P)^2^+0.4358P] where P=(Fo^2^+2Fc^2^)/3'.

Automatic conversion script
Id: cif_fix_values 6909 2019-04-08 15:41:33Z antanas 
;
_cod_original_cell_volume 1148.8(10)
_cod_original_sg_symbol_H-M P-1
_cod_database_code 7702517

loop_
_symmetry_equiv_pos_as_xyz
'x, y, z'
'-x, -y, -z'

loop_
_atom_site_label
_atom_site_type_symbol
_atom_site_fract_x
_atom_site_fract_y
_atom_site_fract_z
_atom_site_U_iso_or_equiv
_atom_site_adp_type
_atom_site_occupancy
_atom_site_calc_flag
_atom_site_refinement_flags
Cd1 Cd 0.5000 0.5000 0.5000 0.03144(9) Uani 1 d S
Cd2 Cd 0.5000 0.0000 0.5000 0.03122(9) Uani 1 d S
S1 S 0.73983(15) 0.35825(8) 0.41662(8) 0.0548(3) Uani 1 d .
S2 S 0.19419(11) 0.11654(7) 0.52977(6) 0.03664(17) Uani 1 d .
O1 O 0.4444(3) 0.4807(3) 0.87281(17) 0.0535(7) Uani 1 d .
O2 O 0.7216(3) 0.5374(2) 0.98654(16) 0.0488(6) Uani 1 d .
O3 O 0.4049(3) 0.1700(2) 0.88425(16) 0.0482(6) Uani 1 d .
O4 O 0.6706(3) 0.2668(2) 1.00110(16) 0.0478(6) Uani 1 d .
O5 O 0.4264(4) 0.1058(3) 1.1130(2) 0.0783(10) Uani 1 d .
H5A H 0.5019 0.1159 1.0790 0.080 Uiso 1 d R
O6 O 0.2261(4) 0.1720(3) 1.01116(19) 0.0563(7) Uani 1 d .
N1 N 0.6209(4) 0.1350(3) 0.4347(2) 0.0484(7) Uani 1 d .
N2 N 0.3142(4) 0.3399(3) 0.5111(2) 0.0477(7) Uani 1 d .
N3 N 0.6892(4) 0.5247(3) 0.65938(19) 0.0414(6) Uani 1 d .
N4 N 0.6667(4) 0.1279(3) 0.66098(18) 0.0371(6) Uani 1 d .
N5 N -0.2024(4) 0.1183(3) 1.1363(2) 0.0406(6) Uani 1 d .
C1 C 0.6689(4) 0.2276(3) 0.4280(2) 0.0344(7) Uani 1 d .
C2 C 0.2671(4) 0.2486(3) 0.5202(2) 0.0313(6) Uani 1 d .
C3 C 0.8785(5) 0.5489(3) 0.6800(2) 0.0448(8) Uani 1 d .
H3A H 0.9340 0.5567 0.6311 0.067 Uiso 1 d R
C4 C 0.9957(5) 0.5628(3) 0.7710(3) 0.0478(9) Uani 1 d .
H4 H 1.1268 0.5798 0.7826 0.072 Uiso 1 d R
C5 C 0.9150(5) 0.5515(3) 0.8442(2) 0.0431(8) Uani 1 d .
H5 H 0.9906 0.5596 0.9057 0.065 Uiso 1 d R
C6 C 0.7180(4) 0.5275(3) 0.8242(2) 0.0348(6) Uani 1 d .
C7 C 0.6114(4) 0.5145(3) 0.7311(2) 0.0383(7) Uani 1 d .
H7 H 0.4800 0.4980 0.7177 0.057 Uiso 1 d R
C8 C 0.6239(5) 0.5159(3) 0.9012(2) 0.0368(7) Uani 1 d .
C9 C 0.8499(5) 0.1742(3) 0.6826(2) 0.0430(8) Uani 1 d .
H9 H 0.9070 0.1664 0.6310 0.064 Uiso 1 d R
C10 C 0.9580(5) 0.2334(3) 0.7774(3) 0.0473(8) Uani 1 d .
H10 H 1.0857 0.2637 0.7894 0.071 Uiso 1 d R
C11 C 0.8738(5) 0.2476(3) 0.8549(2) 0.0423(8) Uani 1 d .
H11 H 0.9441 0.2864 0.9199 0.063 Uiso 1 d R
C12 C 0.6815(4) 0.2019(3) 0.8332(2) 0.0322(6) Uani 1 d .
C13 C 0.5848(4) 0.1424(3) 0.7356(2) 0.0338(6) Uani 1 d .
H13 H 0.4569 0.1112 0.7211 0.051 Uiso 1 d R
C14 C 0.5852(4) 0.2166(3) 0.9154(2) 0.0350(7) Uani 1 d .
C15 C -0.1673(5) 0.1010(3) 1.2228(2) 0.0442(8) Uani 1 d .
H15 H -0.2666 0.0914 1.2510 0.066 Uiso 1 d R
C16 C 0.0141(5) 0.0972(4) 1.2700(2) 0.0493(9) Uani 1 d .
C17 C 0.1597(5) 0.1089(3) 1.2260(2) 0.0428(8) Uani 1 d .
H17 H 0.2832 0.1055 1.2570 0.064 Uiso 1 d R
C18 C 0.1220(4) 0.1252(3) 1.1356(2) 0.0324(6) Uani 1 d .
C19 C -0.0617(4) 0.1306(3) 1.0931(2) 0.0396(7) Uani 1 d .
H19 H -0.0898 0.1430 1.0331 0.059 Uiso 1 d R
C20 C 0.2742(4) 0.1374(3) 1.0827(2) 0.0415(8) Uani 1 d .
H1 H 0.4044 0.4734 0.9195 0.050 Uiso 1 d .
H3 H 0.3501 0.1834 0.9352 0.050 Uiso 1 d .
H16 H 0.0541 0.0938 1.3381 0.050 Uiso 1 d .

loop_
_atom_site_aniso_label
_atom_site_aniso_U_11
_atom_site_aniso_U_22
_atom_site_aniso_U_33
_atom_site_aniso_U_23
_atom_site_aniso_U_13
_atom_site_aniso_U_12
Cd1 0.03763(18) 0.03144(17) 0.02912(16) 0.01387(13) 0.01264(13) 0.00131(13)
Cd2 0.03958(18) 0.03112(17) 0.02732(16) 0.01251(13) 0.01406(13) 0.00488(13)
S1 0.0660(6) 0.0378(5) 0.0824(7) 0.0266(5) 0.0534(6) 0.0118(4)
S2 0.0363(4) 0.0357(4) 0.0484(5) 0.0220(3) 0.0206(4) 0.0064(3)
O1 0.0409(13) 0.088(2) 0.0345(12) 0.0236(13) 0.0160(10) 0.0005(13)
O2 0.0479(14) 0.0711(17) 0.0299(12) 0.0221(12) 0.0097(10) 0.0049(12)
O3 0.0367(12) 0.0749(18) 0.0326(12) 0.0152(11) 0.0162(10) 0.0004(12)
O4 0.0449(13) 0.0650(16) 0.0287(12) 0.0112(11) 0.0091(10) 0.0051(12)
O5 0.0324(14) 0.140(3) 0.095(2) 0.067(2) 0.0378(15) 0.0307(16)
O6 0.0474(14) 0.087(2) 0.0572(16) 0.0401(15) 0.0322(13) 0.0205(14)
N1 0.0598(19) 0.0432(17) 0.0603(19) 0.0279(15) 0.0349(16) 0.0152(14)
N2 0.0472(17) 0.0375(16) 0.064(2) 0.0209(14) 0.0231(15) 0.0024(13)
N3 0.0383(14) 0.0568(18) 0.0323(14) 0.0201(13) 0.0110(11) 0.0001(13)
N4 0.0343(13) 0.0469(16) 0.0291(13) 0.0093(11) 0.0133(11) 0.0039(12)
N5 0.0286(13) 0.0541(17) 0.0409(15) 0.0138(13) 0.0160(11) 0.0094(12)
C1 0.0376(16) 0.0364(17) 0.0357(16) 0.0143(13) 0.0185(13) 0.0097(13)
C2 0.0276(14) 0.0342(16) 0.0353(16) 0.0131(13) 0.0132(12) 0.0045(12)
C3 0.0379(17) 0.060(2) 0.0398(18) 0.0187(16) 0.0170(14) -0.0020(16)
C4 0.0343(17) 0.061(2) 0.047(2) 0.0191(17) 0.0099(15) -0.0011(16)
C5 0.0393(18) 0.053(2) 0.0347(17) 0.0153(15) 0.0063(14) 0.0030(15)
C6 0.0388(16) 0.0391(17) 0.0296(15) 0.0142(13) 0.0122(13) 0.0051(13)
C7 0.0357(16) 0.051(2) 0.0330(16) 0.0185(14) 0.0139(13) 0.0030(14)
C8 0.0422(17) 0.0411(18) 0.0310(15) 0.0154(13) 0.0127(13) 0.0067(14)
C9 0.0369(17) 0.054(2) 0.0410(18) 0.0150(16) 0.0207(14) 0.0035(15)
C10 0.0297(16) 0.059(2) 0.049(2) 0.0120(17) 0.0150(15) -0.0016(15)
C11 0.0362(17) 0.048(2) 0.0357(17) 0.0074(14) 0.0069(14) 0.0007(14)
C12 0.0347(15) 0.0351(16) 0.0280(14) 0.0102(12) 0.0114(12) 0.0067(12)
C13 0.0318(15) 0.0398(17) 0.0299(15) 0.0107(13) 0.0117(12) 0.0019(13)
C14 0.0363(16) 0.0407(17) 0.0314(15) 0.0134(13) 0.0128(13) 0.0097(13)
C15 0.0428(18) 0.051(2) 0.0426(18) 0.0121(15) 0.0270(15) 0.0046(15)
C16 0.055(2) 0.063(2) 0.0339(17) 0.0202(16) 0.0135(16) 0.0068(18)
C17 0.0340(17) 0.055(2) 0.0398(18) 0.0181(16) 0.0061(14) 0.0094(15)
C18 0.0277(14) 0.0379(16) 0.0362(15) 0.0147(13) 0.0142(12) 0.0079(12)
C19 0.0321(16) 0.057(2) 0.0360(16) 0.0197(15) 0.0144(13) 0.0134(14)
C20 0.0283(16) 0.053(2) 0.0434(18) 0.0131(15) 0.0166(14) 0.0052(14)

loop_
_atom_type_symbol
_atom_type_description
_atom_type_scat_dispersion_real
_atom_type_scat_dispersion_imag
_atom_type_scat_source
C C 0.0033 0.0016 'International Tables Vol C Tables 4.2.6.8 and 6.1.1.4'
H H 0.0000 0.0000 'International Tables Vol C Tables 4.2.6.8 and 6.1.1.4'
N N 0.0061 0.0033 'International Tables Vol C Tables 4.2.6.8 and 6.1.1.4'
O O 0.0106 0.0060 'International Tables Vol C Tables 4.2.6.8 and 6.1.1.4'
S S 0.1246 0.1234 'International Tables Vol C Tables 4.2.6.8 and 6.1.1.4'
Cd Cd -0.8075 1.2024 'International Tables Vol C Tables 4.2.6.8 and 6.1.1.4'

loop_
_geom_angle_atom_site_label_1
_geom_angle_atom_site_label_2
_geom_angle_atom_site_label_3
_geom_angle
_geom_angle_site_symmetry_1
_geom_angle_site_symmetry_3
N2 Cd1 N2 180.0 . 2_666
N2 Cd1 N3 92.70(12) . 2_666
N2 Cd1 N3 87.30(12) 2_666 2_666
N2 Cd1 N3 87.30(12) . .
N2 Cd1 N3 92.70(12) 2_666 .
N3 Cd1 N3 180.0 2_666 .
N2 Cd1 S1 85.11(9) . 2_666
N2 Cd1 S1 94.89(9) 2_666 2_666
N3 Cd1 S1 89.90(9) 2_666 2_666
N3 Cd1 S1 90.10(9) . 2_666
N2 Cd1 S1 94.89(9) . .
N2 Cd1 S1 85.11(9) 2_666 .
N3 Cd1 S1 90.10(9) 2_666 .
N3 Cd1 S1 89.90(9) . .
S1 Cd1 S1 180.0 2_666 .
N1 Cd2 N1 180.0 2_656 .
N1 Cd2 N4 89.04(11) 2_656 .
N1 Cd2 N4 90.96(11) . .
N1 Cd2 N4 90.96(11) 2_656 2_656
N1 Cd2 N4 89.04(11) . 2_656
N4 Cd2 N4 180.0 . 2_656
N1 Cd2 S2 94.15(8) 2_656 2_656
N1 Cd2 S2 85.85(8) . 2_656
N4 Cd2 S2 92.10(9) . 2_656
N4 Cd2 S2 87.90(9) 2_656 2_656
N1 Cd2 S2 85.85(8) 2_656 .
N1 Cd2 S2 94.15(8) . .
N4 Cd2 S2 87.90(9) . .
N4 Cd2 S2 92.10(9) 2_656 .
S2 Cd2 S2 180.0 2_656 .
C1 S1 Cd1 100.24(12) . .
C2 S2 Cd2 99.49(11) . .
C8 O1 O2 115.4(2) . 2_667
C14 O3 O6 117.8(2) . .
C20 O5 N5 150.8(3) . 1_655
C20 O6 O3 127.2(2) . .
C1 N1 Cd2 158.4(3) . .
C2 N2 Cd1 161.6(3) . .
C3 N3 C7 117.7(3) . .
C3 N3 Cd1 120.5(2) . .
C7 N3 Cd1 121.8(2) . .
C9 N4 C13 118.0(3) . .
C9 N4 Cd2 121.7(2) . .
C13 N4 Cd2 119.7(2) . .
C15 N5 C19 121.0(3) . .
N1 C1 S1 178.7(3) . .
N2 C2 S2 178.1(3) . .
N3 C3 C4 123.0(3) . .
C5 C4 C3 119.0(3) . .
C4 C5 C6 118.7(3) . .
C7 C6 C5 118.6(3) . .
C7 C6 C8 120.7(3) . .
C5 C6 C8 120.7(3) . .
N3 C7 C6 123.0(3) . .
O2 C8 O1 124.3(3) . .
O2 C8 C6 119.6(3) . .
O1 C8 C6 116.1(3) . .
N4 C9 C10 123.1(3) . .
C9 C10 C11 119.0(3) . .
C10 C11 C12 118.5(3) . .
C13 C12 C11 118.4(3) . .
C13 C12 C14 121.7(3) . .
C11 C12 C14 119.9(3) . .
N4 C13 C12 123.0(3) . .
O4 C14 O3 124.9(3) . .
O4 C14 C12 121.8(3) . .
O3 C14 C12 113.3(3) . .
N5 C15 C16 120.4(3) . .
C15 C16 C17 119.1(3) . .
C16 C17 C18 120.2(3) . .
C19 C18 C17 117.8(3) . .
C19 C18 C20 119.2(3) . .
C17 C18 C20 123.0(3) . .
N5 C19 C18 121.5(3) . .
O5 C20 O6 128.4(3) . .
O5 C20 C18 115.8(3) . .
O6 C20 C18 115.7(3) . .

loop_
_geom_bond_atom_site_label_1
_geom_bond_atom_site_label_2
_geom_bond_distance
_geom_bond_site_symmetry_2
Cd1 N2 2.294(3) .
Cd1 N2 2.294(3) 2_666
Cd1 N3 2.381(3) 2_666
Cd1 N3 2.381(3) .
Cd1 S1 2.7090(19) 2_666
Cd1 S1 2.7090(19) .
Cd2 N1 2.311(3) 2_656
Cd2 N1 2.311(3) .
Cd2 N4 2.358(3) .
Cd2 N4 2.358(3) 2_656
Cd2 S2 2.7375(19) 2_656
Cd2 S2 2.7375(19) .
S1 C1 1.642(3) .
S2 C2 1.649(3) .
O1 C8 1.279(4) .
O1 O2 2.686(3) 2_667
O2 C8 1.246(4) .
O3 C14 1.309(4) .
O3 O6 2.508(3) .
O4 C14 1.211(4) .
O5 C20 1.234(4) .
O5 N5 2.645(4) 1_655
O6 C20 1.244(4) .
N1 C1 1.150(4) .
N2 C2 1.150(4) .
N3 C3 1.338(4) .
N3 C7 1.343(4) .
N4 C9 1.335(4) .
N4 C13 1.338(4) .
N5 C15 1.336(4) .
N5 C19 1.346(4) .
C3 C4 1.385(5) .
C4 C5 1.381(5) .
C5 C6 1.392(5) .
C6 C7 1.384(4) .
C6 C8 1.491(4) .
C9 C10 1.372(5) .
C10 C11 1.388(4) .
C11 C12 1.394(4) .
C12 C13 1.382(4) .
C12 C14 1.504(4) .
C15 C16 1.370(5) .
C16 C17 1.383(5) .
C17 C18 1.387(4) .
C18 C19 1.369(4) .
C18 C20 1.517(4) .

loop_
_geom_hbond_atom_site_label_D
_geom_hbond_atom_site_label_H
_geom_hbond_atom_site_label_A
_geom_hbond_distance_DH
_geom_hbond_distance_HA
_geom_hbond_distance_DA
_geom_hbond_angle_DHA
_geom_hbond_site_symmetry_A
O1 H1 O2 0.83 1.86 2.686(3) 170.7 2_667
O3 H3 O6 0.91 1.62 2.508(3) 165.6 .
O5 H5A N5 0.85 2.14 2.645(4) 118.0 1_655
